data_4037287
loop_
_publ_author_name
'Nitti, Andrea'
'Signorile, Marco'
'Boiocchi, Massimo'
'Bianchi, Gabriele'
'Po, Riccardo'
'Pasini, Dario'

_publ_contact_author
;
  Dario Pasini
  Dipartimento di Chimica 
  University of Pavia
  via Taramelli 12, I-27100 Pavia, ITALY
;
_publ_section_title
;
 Conjugated Thiophene-Fused Isatin Dyes through Intramolecular Direct
 Arylation.
;
_journal_issue 22
_journal_name_full 'The Journal of organic chemistry'
_journal_page_first 11035
_journal_page_last 11042
_journal_paper_doi 10.1021/acs.joc.6b01922
_journal_volume 81
_journal_year 2016
_chemical_formula_moiety 'C13 H7 N O2 S'
_chemical_formula_sum 'C13 H7 N O2 S'
_chemical_formula_weight 241.26
_space_group_crystal_system triclinic
_space_group_IT_number 2
_space_group_name_Hall '-P 1'
_space_group_name_H-M_alt 'P -1'
_atom_sites_solution_hydrogens geom
_atom_sites_solution_primary direct
_atom_sites_solution_secondary difmap
_audit_creation_method SHELXL-2014/7
_cell_angle_alpha 84.948(15)
_cell_angle_beta 83.20(3)
_cell_angle_gamma 79.942(14)
_cell_formula_units_Z 4
_cell_length_a 7.331(2)
_cell_length_b 10.1068(15)
_cell_length_c 14.572(2)
_cell_measurement_reflns_used 25
_cell_measurement_temperature 293(2)
_cell_measurement_theta_max 13
_cell_measurement_theta_min 7
_cell_volume 1053.1(4)
_computing_cell_refinement 'CAD4 Express (Enraf Nonius, 1994)'
_computing_data_collection 'CAD4 Express (Enraf Nonius, 1994)'
_computing_data_reduction 'XCAD4 (Harms & Wocadlo, 1995)'
_computing_molecular_graphics 'MERCURY (Macrae et al.2008)'
_computing_publication_material 'WinGX publication routines (Farrugia, 2012)'
_computing_structure_refinement 'SHELXL-2014/7 (Sheldrick, 2008)'
_computing_structure_solution 'SIR-97 (Altomare et al., 1999)'
_diffrn_ambient_temperature 293(2)
_diffrn_measured_fraction_theta_full 1.000
_diffrn_measured_fraction_theta_max 0.998
_diffrn_measurement_device_type 'Enraf-Nonius CAD4'
_diffrn_measurement_method 'omega scans'
_diffrn_radiation_monochromator graphite
_diffrn_radiation_source 'fine-focus sealed tube'
_diffrn_radiation_type MoK\a
_diffrn_radiation_wavelength 0.71073
_diffrn_reflns_av_R_equivalents 0.0086
_diffrn_reflns_av_unetI/netI 0.0190
_diffrn_reflns_Laue_measured_fraction_full 1.000
_diffrn_reflns_Laue_measured_fraction_max 0.998
_diffrn_reflns_limit_h_max 9
_diffrn_reflns_limit_h_min 0
_diffrn_reflns_limit_k_max 12
_diffrn_reflns_limit_k_min -12
_diffrn_reflns_limit_l_max 17
_diffrn_reflns_limit_l_min -17
_diffrn_reflns_number 4490
_diffrn_reflns_point_group_measured_fraction_full 1.000
_diffrn_reflns_point_group_measured_fraction_max 0.998
_diffrn_reflns_theta_full 25.242
_diffrn_reflns_theta_max 26.040
_diffrn_reflns_theta_min 2.051
_diffrn_standards_decay_% 0
_diffrn_standards_interval_time 300
_diffrn_standards_number 3
_exptl_absorpt_coefficient_mu 0.293
_exptl_absorpt_correction_type none
_exptl_crystal_colour 'DARK RED'
_exptl_crystal_density_diffrn 1.522
_exptl_crystal_description BLOCKY
_exptl_crystal_F_000 496
_exptl_crystal_size_max 0.60
_exptl_crystal_size_mid 0.43
_exptl_crystal_size_min 0.36
_refine_diff_density_max 0.424
_refine_diff_density_min -0.302
_refine_diff_density_rms 0.044
_refine_ls_extinction_method none
_refine_ls_goodness_of_fit_ref 1.024
_refine_ls_hydrogen_treatment constr
_refine_ls_matrix_type full
_refine_ls_number_parameters 307
_refine_ls_number_reflns 4129
_refine_ls_number_restraints 0
_refine_ls_restrained_S_all 1.024
_refine_ls_R_factor_all 0.0530
_refine_ls_R_factor_gt 0.0403
_refine_ls_shift/su_max 0.001
_refine_ls_shift/su_mean 0.000
_refine_ls_structure_factor_coef Fsqd
_refine_ls_weighting_details 'w=1/[\s^2^(Fo^2^)+(0.0580P)^2^+0.3170P] where P=(Fo^2^+2Fc^2^)/3'
_refine_ls_weighting_scheme calc
_refine_ls_wR_factor_gt 0.1018
_refine_ls_wR_factor_ref 0.1096
_reflns_Friedel_coverage 0.000
_reflns_number_gt 3347
_reflns_number_total 4129
_reflns_threshold_expression 'I > 2\s(I)'
_cod_data_source_file jo6b01922_si_002.cif
_cod_data_source_block 5_1
_cod_depositor_comments
;
The following automatic conversions were performed:

data item '_exptl_absorpt_correction_type' value 'NONE' was changed
to 'none' in accordance with the
/home/saulius/struct/COD-crude-data/automatic-downloads/DataCite-retrospective/ACS/depositions/lib/dictionaries/cif_core.dic
dictionary named 'cif_core.dic' version 2.4.2 last updated on
2011-04-26.

Automatic conversion script
Id: cif_fix_values 6909 2019-04-08 15:41:33Z antanas 

2020-04-07
Z value and formula fixed to values more according to usual
chemical conventions.                 miguel
;
_cod_original_formula_sum 'C26 H14 N2 O4 S2'
_cod_original_formula_weight 482.52
_cod_original_formula_moiety '2 (C13 H7 N O2 S)'
_cod_original_formula_units_Z 2
_cod_database_code 4037287
_shelx_shelxl_version_number 2014/7
_shelx_space_group_comment
;
The symmetry employed for this shelxl refinement is uniquely defined
by the following loop, which should always be used as a source of
symmetry information in preference to the above space-group names.
They are only intended as comments.
;

loop_
_space_group_symop_operation_xyz
'x, y, z'
'-x, -y, -z'

loop_
_atom_site_label
_atom_site_type_symbol
_atom_site_fract_x
_atom_site_fract_y
_atom_site_fract_z
_atom_site_U_iso_or_equiv
_atom_site_adp_type
_atom_site_occupancy
_atom_site_site_symmetry_order
_atom_site_calc_flag
_atom_site_refinement_flags_posn
_atom_site_refinement_flags_adp
C1 C 0.9048(3) 0.3984(2) 0.82982(14) 0.0530(5) Uani 1 1 d . .
C2 C 0.9105(3) 0.2518(2) 0.87649(15) 0.0520(5) Uani 1 1 d . .
C3 C 0.8329(3) 0.2703(2) 0.97255(14) 0.0433(5) Uani 1 1 d . .
C4 C 0.7987(3) 0.1823(2) 1.04876(16) 0.0515(5) Uani 1 1 d . .
H4 H 0.8289 0.0895 1.0449 0.062 Uiso 1 1 calc R U
C5 C 0.7179(3) 0.2370(2) 1.13094(15) 0.0550(6) Uani 1 1 d . .
H5 H 0.6926 0.1797 1.1827 0.066 Uiso 1 1 calc R U
C6 C 0.6741(3) 0.3748(2) 1.13770(13) 0.0470(5) Uani 1 1 d . .
H6 H 0.6197 0.4082 1.1938 0.056 Uiso 1 1 calc R U
C7 C 0.7100(3) 0.4649(2) 1.06234(12) 0.0385(4) Uani 1 1 d . .
C8 C 0.7886(3) 0.40758(19) 0.98090(12) 0.0374(4) Uani 1 1 d . .
C9 C 0.6776(3) 0.6108(2) 1.05705(13) 0.0411(4) Uani 1 1 d . .
C10 C 0.7214(3) 0.6880(2) 0.97779(14) 0.0429(4) Uani 1 1 d . .
C11 C 0.6805(3) 0.8281(2) 0.99099(17) 0.0557(6) Uani 1 1 d . .
H11 H 0.7026 0.8945 0.9446 0.067 Uiso 1 1 calc R U
C12 C 0.6066(4) 0.8547(2) 1.07773(18) 0.0620(6) Uani 1 1 d . .
H12 H 0.5715 0.9412 1.0979 0.074 Uiso 1 1 calc R U
C13 C 0.8028(3) 0.6300(2) 0.88764(14) 0.0461(5) Uani 1 1 d . .
H13A H 0.7196 0.6624 0.8405 0.055 Uiso 1 1 calc R U
H13B H 0.9211 0.6597 0.8679 0.055 Uiso 1 1 calc R U
C14 C 0.6539(3) -0.0611(2) 0.68172(14) 0.0494(5) Uani 1 1 d . .
C15 C 0.6407(3) -0.1901(2) 0.63393(15) 0.0470(5) Uani 1 1 d . .
C16 C 0.6933(3) -0.15898(19) 0.53477(13) 0.0394(4) Uani 1 1 d . .
C17 C 0.7104(3) -0.2298(2) 0.45660(15) 0.0466(5) Uani 1 1 d . .
H17 H 0.6841 -0.3170 0.4606 0.056 Uiso 1 1 calc R U
C18 C 0.7676(3) -0.1678(2) 0.37201(14) 0.0477(5) Uani 1 1 d . .
H18 H 0.7815 -0.2146 0.3188 0.057 Uiso 1 1 calc R U
C19 C 0.8047(3) -0.0366(2) 0.36550(13) 0.0414(4) Uani 1 1 d . .
H19 H 0.8426 0.0027 0.3079 0.050 Uiso 1 1 calc R U
C20 C 0.7862(2) 0.03699(19) 0.44365(12) 0.0353(4) Uani 1 1 d . .
C21 C 0.7316(2) -0.02866(19) 0.52720(12) 0.0354(4) Uani 1 1 d . .
C22 C 0.8152(3) 0.17438(19) 0.45006(13) 0.0370(4) Uani 1 1 d . .
C23 C 0.7853(3) 0.2363(2) 0.53192(13) 0.0406(4) Uani 1 1 d . .
C24 C 0.8173(3) 0.3715(2) 0.51918(16) 0.0531(5) Uani 1 1 d . .
H24 H 0.8024 0.4288 0.5670 0.064 Uiso 1 1 calc R U
C25 C 0.8717(3) 0.4079(2) 0.43040(16) 0.0556(6) Uani 1 1 d . .
H25 H 0.8990 0.4929 0.4103 0.067 Uiso 1 1 calc R U
C26 C 0.7273(3) 0.1682(2) 0.62405(13) 0.0443(5) Uani 1 1 d . .
H26A H 0.8193 0.1698 0.6664 0.053 Uiso 1 1 calc R U
H26B H 0.6090 0.2165 0.6502 0.053 Uiso 1 1 calc R U
N1 N 0.8308(2) 0.48268(17) 0.89753(11) 0.0436(4) Uani 1 1 d . .
N2 N 0.7093(2) 0.02841(17) 0.61309(10) 0.0413(4) Uani 1 1 d . .
O1 O 0.9570(3) 0.42981(19) 0.75037(11) 0.0778(6) Uani 1 1 d . .
O2 O 0.9685(3) 0.15109(18) 0.83615(12) 0.0712(5) Uani 1 1 d . .
O3 O 0.6198(3) -0.0426(2) 0.76347(10) 0.0692(5) Uani 1 1 d . .
O4 O 0.5940(2) -0.29036(17) 0.67435(12) 0.0646(5) Uani 1 1 d . .
S1 S 0.58433(8) 0.71104(6) 1.14686(4) 0.05431(17) Uani 1 1 d . .
S2 S 0.88516(8) 0.28052(5) 0.35873(3) 0.04619(16) Uani 1 1 d . .

loop_
_atom_site_aniso_label
_atom_site_aniso_U_11
_atom_site_aniso_U_22
_atom_site_aniso_U_33
_atom_site_aniso_U_23
_atom_site_aniso_U_13
_atom_site_aniso_U_12
C1 0.0544(13) 0.0623(14) 0.0367(11) -0.0036(10) 0.0051(9) -0.0004(11)
C2 0.0516(12) 0.0589(13) 0.0440(11) -0.0103(10) 0.0004(9) -0.0052(10)
C3 0.0417(11) 0.0482(11) 0.0411(11) -0.0028(9) -0.0029(8) -0.0112(9)
C4 0.0561(13) 0.0460(11) 0.0545(13) 0.0019(10) -0.0052(10) -0.0173(10)
C5 0.0622(14) 0.0625(14) 0.0425(12) 0.0109(10) -0.0027(10) -0.0259(11)
C6 0.0485(12) 0.0616(13) 0.0321(10) -0.0003(9) -0.0001(8) -0.0168(10)
C7 0.0349(9) 0.0517(11) 0.0300(9) -0.0021(8) -0.0037(7) -0.0107(8)
C8 0.0348(9) 0.0457(10) 0.0319(9) 0.0017(8) -0.0032(7) -0.0092(8)
C9 0.0357(10) 0.0534(12) 0.0346(9) -0.0077(8) -0.0046(8) -0.0057(8)
C10 0.0382(10) 0.0474(11) 0.0425(11) -0.0004(9) -0.0075(8) -0.0045(8)
C11 0.0560(13) 0.0478(12) 0.0618(14) -0.0023(10) -0.0123(11) -0.0013(10)
C12 0.0640(15) 0.0512(13) 0.0707(16) -0.0150(12) -0.0144(12) 0.0010(11)
C13 0.0456(11) 0.0481(11) 0.0407(11) 0.0063(9) -0.0001(9) -0.0042(9)
C14 0.0459(12) 0.0653(14) 0.0348(11) 0.0047(9) 0.0030(9) -0.0119(10)
C15 0.0376(10) 0.0548(12) 0.0459(11) 0.0105(9) -0.0003(9) -0.0097(9)
C16 0.0326(9) 0.0427(10) 0.0401(10) 0.0028(8) 0.0006(8) -0.0046(8)
C17 0.0426(11) 0.0400(11) 0.0570(13) -0.0052(9) -0.0039(9) -0.0067(9)
C18 0.0489(12) 0.0517(12) 0.0423(11) -0.0140(9) -0.0026(9) -0.0043(9)
C19 0.0414(10) 0.0496(11) 0.0317(9) -0.0025(8) -0.0004(8) -0.0059(9)
C20 0.0305(9) 0.0416(10) 0.0317(9) -0.0001(7) -0.0012(7) -0.0026(7)
C21 0.0303(9) 0.0436(10) 0.0309(9) -0.0026(7) -0.0012(7) -0.0032(8)
C22 0.0334(9) 0.0418(10) 0.0341(9) 0.0033(8) -0.0019(7) -0.0061(8)
C23 0.0370(10) 0.0465(11) 0.0382(10) -0.0055(8) -0.0019(8) -0.0068(8)
C24 0.0573(13) 0.0475(12) 0.0567(13) -0.0102(10) -0.0033(10) -0.0134(10)
C25 0.0625(14) 0.0434(12) 0.0612(14) 0.0031(10) -0.0036(11) -0.0151(10)
C26 0.0451(11) 0.0536(12) 0.0351(10) -0.0090(9) 0.0001(8) -0.0106(9)
N1 0.0484(10) 0.0490(10) 0.0301(8) 0.0000(7) 0.0037(7) -0.0052(8)
N2 0.0450(9) 0.0494(9) 0.0283(8) -0.0022(7) 0.0038(7) -0.0103(7)
O1 0.1012(14) 0.0796(12) 0.0370(9) 0.0011(8) 0.0209(9) 0.0065(10)
O2 0.0864(13) 0.0623(11) 0.0600(10) -0.0210(9) 0.0074(9) -0.0008(9)
O3 0.0826(12) 0.0929(13) 0.0313(8) 0.0003(8) 0.0095(8) -0.0252(10)
O4 0.0653(10) 0.0661(11) 0.0608(10) 0.0185(8) 0.0031(8) -0.0245(9)
S1 0.0563(3) 0.0643(4) 0.0429(3) -0.0181(3) -0.0042(2) -0.0051(3)
S2 0.0502(3) 0.0486(3) 0.0392(3) 0.0075(2) -0.0034(2) -0.0129(2)

loop_
_atom_type_symbol
_atom_type_description
_atom_type_scat_dispersion_real
_atom_type_scat_dispersion_imag
_atom_type_scat_source
C C 0.0033 0.0016 'International Tables Vol C Tables 4.2.6.8 and 6.1.1.4'
H H 0.0000 0.0000 'International Tables Vol C Tables 4.2.6.8 and 6.1.1.4'
N N 0.0061 0.0033 'International Tables Vol C Tables 4.2.6.8 and 6.1.1.4'
O O 0.0106 0.0060 'International Tables Vol C Tables 4.2.6.8 and 6.1.1.4'
S S 0.1246 0.1234 'International Tables Vol C Tables 4.2.6.8 and 6.1.1.4'

loop_
_geom_angle_atom_site_label_1
_geom_angle_atom_site_label_2
_geom_angle_atom_site_label_3
_geom_angle
O1 C1 N1 127.2(2)
O1 C1 C2 127.0(2)
N1 C1 C2 105.83(17)
O2 C2 C3 131.3(2)
O2 C2 C1 123.8(2)
C3 C2 C1 104.90(17)
C8 C3 C4 119.64(19)
C8 C3 C2 106.57(18)
C4 C3 C2 133.8(2)
C5 C4 C3 117.9(2)
C5 C4 H4 121.0
C3 C4 H4 121.0
C6 C5 C4 121.5(2)
C6 C5 H5 119.3
C4 C5 H5 119.3
C5 C6 C7 121.46(19)
C5 C6 H6 119.3
C7 C6 H6 119.3
C8 C7 C6 115.87(19)
C8 C7 C9 115.02(17)
C6 C7 C9 129.11(18)
C3 C8 C7 123.63(18)
C3 C8 N1 112.63(17)
C7 C8 N1 123.74(18)
C10 C9 C7 123.17(18)
C10 C9 S1 110.87(16)
C7 C9 S1 125.96(15)
C9 C10 C11 112.4(2)
C9 C10 C13 123.47(18)
C11 C10 C13 124.14(19)
C12 C11 C10 112.9(2)
C12 C11 H11 123.6
C10 C11 H11 123.6
C11 C12 S1 112.28(19)
C11 C12 H12 123.9
S1 C12 H12 123.9
N1 C13 C10 110.60(16)
N1 C13 H13A 109.5
C10 C13 H13A 109.5
N1 C13 H13B 109.5
C10 C13 H13B 109.5
H13A C13 H13B 108.1
O3 C14 N2 126.6(2)
O3 C14 C15 127.1(2)
N2 C14 C15 106.27(16)
O4 C15 C16 130.6(2)
O4 C15 C14 124.2(2)
C16 C15 C14 105.15(16)
C17 C16 C21 119.87(18)
C17 C16 C15 134.14(19)
C21 C16 C15 105.99(17)
C16 C17 C18 118.41(19)
C16 C17 H17 120.8
C18 C17 H17 120.8
C17 C18 C19 121.04(19)
C17 C18 H18 119.5
C19 C18 H18 119.5
C18 C19 C20 121.34(18)
C18 C19 H19 119.3
C20 C19 H19 119.3
C21 C20 C19 116.12(17)
C21 C20 C22 114.81(16)
C19 C20 C22 129.07(17)
C20 C21 C16 123.21(17)
C20 C21 N2 124.13(17)
C16 C21 N2 112.66(16)
C23 C22 C20 122.87(17)
C23 C22 S2 111.51(15)
C20 C22 S2 125.60(14)
C22 C23 C24 111.92(18)
C22 C23 C26 123.85(18)
C24 C23 C26 124.22(18)
C25 C24 C23 112.8(2)
C25 C24 H24 123.6
C23 C24 H24 123.6
C24 C25 S2 112.50(17)
C24 C25 H25 123.7
S2 C25 H25 123.7
N2 C26 C23 110.30(16)
N2 C26 H26A 109.6
C23 C26 H26A 109.6
N2 C26 H26B 109.6
C23 C26 H26B 109.6
H26A C26 H26B 108.1
C1 N1 C8 110.08(17)
C1 N1 C13 125.94(17)
C8 N1 C13 123.96(16)
C14 N2 C21 109.93(17)
C14 N2 C26 125.99(17)
C21 N2 C26 123.85(15)
C12 S1 C9 91.59(11)
C25 S2 C22 91.25(10)

loop_
_geom_bond_atom_site_label_1
_geom_bond_atom_site_label_2
_geom_bond_distance
C1 O1 1.208(3)
C1 N1 1.361(3)
C1 C2 1.571(3)
C2 O2 1.208(3)
C2 C3 1.462(3)
C3 C8 1.382(3)
C3 C4 1.387(3)
C4 C5 1.387(3)
C4 H4 0.9300
C5 C6 1.384(3)
C5 H5 0.9300
C6 C7 1.393(3)
C6 H6 0.9300
C7 C8 1.385(3)
C7 C9 1.449(3)
C8 N1 1.407(2)
C9 C10 1.374(3)
C9 S1 1.728(2)
C10 C11 1.421(3)
C10 C13 1.501(3)
C11 C12 1.346(3)
C11 H11 0.9300
C12 S1 1.714(3)
C12 H12 0.9300
C13 N1 1.464(3)
C13 H13A 0.9700
C13 H13B 0.9700
C14 O3 1.212(2)
C14 N2 1.363(3)
C14 C15 1.553(3)
C15 O4 1.208(2)
C15 C16 1.472(3)
C16 C17 1.380(3)
C16 C21 1.386(3)
C17 C18 1.386(3)
C17 H17 0.9300
C18 C19 1.392(3)
C18 H18 0.9300
C19 C20 1.395(3)
C19 H19 0.9300
C20 C21 1.385(2)
C20 C22 1.453(3)
C21 N2 1.404(2)
C22 C23 1.373(3)
C22 S2 1.7217(19)
C23 C24 1.419(3)
C23 C26 1.504(3)
C24 C25 1.347(3)
C24 H24 0.9300
C25 S2 1.711(2)
C25 H25 0.9300
C26 N2 1.466(3)
C26 H26A 0.9700
C26 H26B 0.9700
